data_4001822
loop_
_publ_author_name
'Kennedy, Robert D.'
'Krungleviciute, Vaiva'
'Clingerman, Daniel J.'
'Mondloch, Joseph E.'
'Peng, Yang'
'Wilmer, Christopher E.'
'Sarjeant, Amy A.'
'Snurr, Randall Q.'
'Hupp, Joseph T.'
'Yildirim, Taner'
'Farha, Omar K.'
'Mirkin, Chad A.'

_publ_section_title
;
 Carborane-Based Metal--Organic Framework with High Methane and Hydrogen
 Storage Capacities
;
_journal_issue 17
_journal_name_full 'Chemistry of Materials'
_journal_page_first 3539
_journal_paper_doi 10.1021/cm4020942
_journal_volume 25
_journal_year 2013
_chemical_formula_moiety 'C26 H36 B10 O8'
_chemical_formula_sum 'C26 H36 B10 O8'
_chemical_formula_weight 584.65
_chemical_name_systematic
;
 ? 
;
_space_group_crystal_system triclinic
_space_group_IT_number 2
_space_group_name_Hall '-P 1'
_space_group_name_H-M_alt 'P -1'
_symmetry_space_group_name_Hall '-P 1'
_symmetry_space_group_name_H-M 'P -1'
_atom_sites_solution_hydrogens geom
_atom_sites_solution_primary direct
_atom_sites_solution_secondary difmap
_audit_creation_date 2012-08-06
_audit_creation_method
;
  Olex2 1.2
  (compiled May  9 2012 12:37:22, GUI svn.r4230)
;
_cell_angle_alpha 111.528(3)
_cell_angle_beta 93.925(3)
_cell_angle_gamma 103.985(3)
_cell_formula_units_Z 1
_cell_length_a 7.0603(3)
_cell_length_b 10.4871(5)
_cell_length_c 10.8766(5)
_cell_measurement_reflns_used 4166
_cell_measurement_temperature 100(2)
_cell_measurement_theta_max 30.19
_cell_measurement_theta_min 3.02
_cell_volume 715.84(6)
_computing_cell_refinement 'SAINT V7.23A (Bruker, 2005)'
_computing_data_collection 'APEX2 V2.1-4 (Bruker, 2007)'
_computing_data_reduction 'Bruker SAINT'
_computing_molecular_graphics
;
O. V. Dolomanov, L. J. Bourhis, R. J. Gildea, J. A. K. Howard and H. Puschmann,
OLEX2: a complete structure solution, refinement and analysis program.
J. Appl. Cryst. (2009). 42, 339-341.
;
_computing_publication_material
;
O. V. Dolomanov, L. J. Bourhis, R. J. Gildea, J. A. K. Howard and H. Puschmann,
OLEX2: a complete structure solution, refinement and analysis program.
J. Appl. Cryst. (2009). 42, 339-341.
;
_computing_structure_refinement
;
XL, G.M. Sheldrick, Acta Cryst.
(2008). A64, 112-122
;
_computing_structure_solution
;
XS, G.M. Sheldrick, Acta Cryst.
(2008). A64, 112-122
;
_diffrn_ambient_temperature 100.04
_diffrn_detector_area_resol_mean 8
_diffrn_measured_fraction_theta_full 0.995
_diffrn_measured_fraction_theta_max 0.995
_diffrn_measurement_device_type 'Bruker Kappa APEX2 CCD area detector'
_diffrn_measurement_method '\w and \f scans'
_diffrn_radiation_monochromator graphite
_diffrn_radiation_type MoK\a
_diffrn_radiation_wavelength 0.71073
_diffrn_reflns_av_R_equivalents 0.0224
_diffrn_reflns_av_unetI/netI 0.0278
_diffrn_reflns_limit_h_max 9
_diffrn_reflns_limit_h_min -4
_diffrn_reflns_limit_k_max 14
_diffrn_reflns_limit_k_min -14
_diffrn_reflns_limit_l_max 15
_diffrn_reflns_limit_l_min -15
_diffrn_reflns_number 11026
_diffrn_reflns_theta_full 30.22
_diffrn_reflns_theta_max 30.22
_diffrn_reflns_theta_min 2.04
_diffrn_source 'sealed tube'
_diffrn_standards_number 0
_exptl_absorpt_coefficient_mu 0.090
_exptl_absorpt_correction_T_max 0.7460
_exptl_absorpt_correction_T_min 0.6726
_exptl_absorpt_correction_type multi-scan
_exptl_absorpt_process_details
;
SADABS-2008/1 (Bruker,2008) was used for absorption correction.
wR2(int) was 0.0636 before and 0.0365 after correction.
The Ratio of minimum to maximum transmission is 0.9016.
The \l/2 correction factor is 0.0015.
;
_exptl_crystal_colour colourless
_exptl_crystal_colour_primary colourless
_exptl_crystal_density_diffrn 1.356
_exptl_crystal_description prism
_exptl_crystal_F_000 306
_exptl_crystal_size_max 0.432
_exptl_crystal_size_mid 0.358
_exptl_crystal_size_min 0.231
_refine_diff_density_max 0.691
_refine_diff_density_min -0.462
_refine_diff_density_rms 0.060
_refine_ls_extinction_method none
_refine_ls_goodness_of_fit_ref 1.032
_refine_ls_hydrogen_treatment constr
_refine_ls_matrix_type full
_refine_ls_number_parameters 201
_refine_ls_number_reflns 4217
_refine_ls_number_restraints 0
_refine_ls_restrained_S_all 1.032
_refine_ls_R_factor_all 0.0577
_refine_ls_R_factor_gt 0.0484
_refine_ls_shift/su_max 0.000
_refine_ls_shift/su_mean 0.000
_refine_ls_structure_factor_coef Fsqd
_refine_ls_weighting_details 'calc w=1/[\s^2^(Fo^2^)+(0.0763P)^2^+0.2945P] where P=(Fo^2^+2Fc^2^)/3'
_refine_ls_weighting_scheme calc
_refine_ls_wR_factor_gt 0.1329
_refine_ls_wR_factor_ref 0.1415
_reflns_number_gt 3546
_reflns_number_total 4217
_reflns_threshold_expression >2sigma(I)
_cod_data_source_file cm4020942_si_002.cif
_cod_data_source_block LEt4
_cod_database_code 4001822

loop_
_space_group_symop_id
_space_group_symop_operation_xyz
1 'x, y, z'
2 '-x, -y, -z'

loop_
_atom_site_label
_atom_site_type_symbol
_atom_site_fract_x
_atom_site_fract_y
_atom_site_fract_z
_atom_site_U_iso_or_equiv
_atom_site_adp_type
_atom_site_occupancy
_atom_site_symmetry_multiplicity
_atom_site_calc_flag
_atom_site_refinement_flags
O1 O 0.80376(14) 0.84484(10) 0.65035(9) 0.0202(2) Uani 1 1 d .
O2 O 0.89097(14) 0.72440(11) 0.45538(9) 0.0235(2) Uani 1 1 d .
O3 O 0.72859(14) 0.20816(10) 0.29510(8) 0.0204(2) Uani 1 1 d .
O4 O 0.62022(14) 0.08932(10) 0.42336(9) 0.0217(2) Uani 1 1 d .
C1 C 0.55929(16) 0.49136(12) 0.86139(11) 0.0136(2) Uani 1 1 d .
C2 C 0.62352(16) 0.48220(12) 0.72972(11) 0.0142(2) Uani 1 1 d .
C3 C 0.68959(17) 0.60545(13) 0.70536(11) 0.0154(2) Uani 1 1 d .
H3 H 0.6904 0.6955 0.7709 0.019 Uiso 1 1 calc R
C4 C 0.75460(16) 0.59750(13) 0.58545(11) 0.0150(2) Uani 1 1 d .
C5 C 0.75285(16) 0.46696(13) 0.48837(12) 0.0163(2) Uani 1 1 d .
H5 H 0.7974 0.4620 0.4067 0.020 Uiso 1 1 calc R
C6 C 0.68539(17) 0.34329(13) 0.51153(11) 0.0154(2) Uani 1 1 d .
C7 C 0.62227(17) 0.35082(13) 0.63194(11) 0.0158(2) Uani 1 1 d .
H7 H 0.5781 0.2660 0.6476 0.019 Uiso 1 1 calc R
C8 C 0.82414(17) 0.72686(13) 0.55539(12) 0.0171(2) Uani 1 1 d .
C9 C 0.8655(2) 0.97219(14) 0.62124(14) 0.0246(3) Uani 1 1 d .
H9A H 0.7778 0.9613 0.5408 0.030 Uiso 1 1 calc R
H9B H 1.0030 0.9865 0.6034 0.030 Uiso 1 1 calc R
C10 C 0.8535(2) 1.09479(16) 0.73728(16) 0.0314(3) Uani 1 1 d .
H10A H 0.8977 1.1821 0.7206 0.047 Uiso 1 1 calc R
H10B H 0.9387 1.1036 0.8168 0.047 Uiso 1 1 calc R
H10C H 0.7162 1.0810 0.7525 0.047 Uiso 1 1 calc R
C11 C 0.67388(17) 0.19953(13) 0.40859(11) 0.0171(2) Uani 1 1 d .
C12 C 0.7086(2) 0.07264(14) 0.18576(12) 0.0220(3) Uani 1 1 d .
H12A H 0.5668 0.0206 0.1494 0.026 Uiso 1 1 calc R
H12B H 0.7703 0.0125 0.2177 0.026 Uiso 1 1 calc R
C13 C 0.8101(2) 0.10380(16) 0.07981(14) 0.0271(3) Uani 1 1 d .
H13A H 0.7946 0.0140 0.0027 0.041 Uiso 1 1 calc R
H13B H 0.9514 0.1517 0.1158 0.041 Uiso 1 1 calc R
H13C H 0.7511 0.1662 0.0514 0.041 Uiso 1 1 calc R
B1 B 0.7356(2) 0.58845(15) 1.00449(13) 0.0184(3) Uani 1 1 d .
H1 H 0.8916 0.6469 1.0056 0.022 Uiso 1 1 calc R
B2 B 0.5322(2) 0.64969(14) 0.97155(13) 0.0186(3) Uani 1 1 d .
H2 H 0.5542 0.7491 0.9513 0.022 Uiso 1 1 calc R
B3 B 0.3225(2) 0.49892(16) 0.88592(13) 0.0187(3) Uani 1 1 d .
H3A H 0.2070 0.4984 0.8097 0.022 Uiso 1 1 calc R
B4 B 0.3967(2) 0.34347(14) 0.86724(13) 0.0179(3) Uani 1 1 d .
H4 H 0.3293 0.2401 0.7784 0.022 Uiso 1 1 calc R
B5 B 0.6516(2) 0.39915(15) 0.94057(13) 0.0176(3) Uani 1 1 d .
H5A H 0.7525 0.3322 0.8997 0.021 Uiso 1 1 calc R

loop_
_atom_site_aniso_label
_atom_site_aniso_U_11
_atom_site_aniso_U_22
_atom_site_aniso_U_33
_atom_site_aniso_U_23
_atom_site_aniso_U_13
_atom_site_aniso_U_12
O1 0.0236(4) 0.0197(4) 0.0215(4) 0.0133(4) 0.0066(3) 0.0050(3)
O2 0.0236(5) 0.0310(5) 0.0196(4) 0.0156(4) 0.0070(3) 0.0043(4)
O3 0.0271(5) 0.0212(4) 0.0132(4) 0.0060(3) 0.0082(3) 0.0075(4)
O4 0.0255(5) 0.0218(4) 0.0195(4) 0.0094(4) 0.0074(3) 0.0068(4)
C1 0.0143(5) 0.0167(5) 0.0119(5) 0.0074(4) 0.0037(4) 0.0048(4)
C2 0.0130(5) 0.0199(5) 0.0121(5) 0.0087(4) 0.0037(4) 0.0051(4)
C3 0.0145(5) 0.0197(5) 0.0137(5) 0.0083(4) 0.0031(4) 0.0049(4)
C4 0.0127(5) 0.0209(5) 0.0142(5) 0.0101(4) 0.0034(4) 0.0042(4)
C5 0.0126(5) 0.0248(6) 0.0139(5) 0.0100(4) 0.0037(4) 0.0057(4)
C6 0.0136(5) 0.0212(5) 0.0126(5) 0.0072(4) 0.0033(4) 0.0062(4)
C7 0.0151(5) 0.0214(5) 0.0144(5) 0.0095(4) 0.0043(4) 0.0069(4)
C8 0.0133(5) 0.0239(6) 0.0165(5) 0.0121(5) 0.0024(4) 0.0034(4)
C9 0.0252(6) 0.0242(6) 0.0296(7) 0.0188(5) 0.0051(5) 0.0032(5)
C10 0.0366(8) 0.0238(6) 0.0322(7) 0.0094(6) 0.0120(6) 0.0070(6)
C11 0.0144(5) 0.0244(6) 0.0138(5) 0.0081(4) 0.0040(4) 0.0068(4)
C12 0.0264(6) 0.0214(6) 0.0152(5) 0.0038(5) 0.0063(5) 0.0064(5)
C13 0.0310(7) 0.0298(7) 0.0208(6) 0.0086(5) 0.0093(5) 0.0103(6)
B1 0.0162(6) 0.0241(6) 0.0130(6) 0.0078(5) 0.0032(4) 0.0018(5)
B2 0.0272(7) 0.0174(6) 0.0158(6) 0.0094(5) 0.0095(5) 0.0085(5)
B3 0.0165(6) 0.0286(7) 0.0147(6) 0.0109(5) 0.0051(4) 0.0087(5)
B4 0.0197(6) 0.0184(6) 0.0137(5) 0.0063(5) 0.0054(5) 0.0013(5)
B5 0.0218(6) 0.0227(6) 0.0150(6) 0.0111(5) 0.0073(5) 0.0112(5)

loop_
_atom_type_symbol
_atom_type_description
_atom_type_scat_dispersion_real
_atom_type_scat_dispersion_imag
_atom_type_scat_source
C C 0.0033 0.0016 'International Tables Vol C Tables 4.2.6.8 and 6.1.1.4'
H H 0.0000 0.0000 'International Tables Vol C Tables 4.2.6.8 and 6.1.1.4'
B B 0.0013 0.0007 'International Tables Vol C Tables 4.2.6.8 and 6.1.1.4'
O O 0.0106 0.0060 'International Tables Vol C Tables 4.2.6.8 and 6.1.1.4'

loop_
_geom_angle_atom_site_label_1
_geom_angle_atom_site_label_2
_geom_angle_atom_site_label_3
_geom_angle
_geom_angle_site_symmetry_1
_geom_angle_site_symmetry_3
C8 O1 C9 113.70(10) . .
C11 O3 C12 115.41(10) . .
C2 C1 B1 117.04(9) . .
C2 C1 B2 119.84(9) . .
C2 C1 B3 120.36(9) . .
C2 C1 B4 118.77(9) . .
C2 C1 B5 116.75(9) . .
B1 C1 B3 113.53(9) . .
B2 C1 B1 62.07(8) . .
B2 C1 B3 62.10(8) . .
B4 C1 B1 113.53(9) . .
B4 C1 B2 112.97(9) . .
B4 C1 B3 62.11(8) . .
B5 C1 B1 62.03(8) . .
B5 C1 B2 112.89(9) . .
B5 C1 B3 113.56(9) . .
B5 C1 B4 62.50(8) . .
C3 C2 C1 120.34(10) . .
C3 C2 C7 118.99(10) . .
C7 C2 C1 120.65(10) . .
C2 C3 H3 119.8 . .
C2 C3 C4 120.33(11) . .
C4 C3 H3 119.8 . .
C3 C4 C8 121.78(11) . .
C5 C4 C3 120.60(11) . .
C5 C4 C8 117.61(10) . .
C4 C5 H5 120.3 . .
C4 C5 C6 119.37(10) . .
C6 C5 H5 120.3 . .
C5 C6 C7 120.27(11) . .
C5 C6 C11 121.57(10) . .
C7 C6 C11 118.15(11) . .
C2 C7 H7 119.8 . .
C6 C7 C2 120.43(11) . .
C6 C7 H7 119.8 . .
O1 C8 C4 112.68(10) . .
O2 C8 O1 124.08(11) . .
O2 C8 C4 123.24(12) . .
O1 C9 H9A 110.1 . .
O1 C9 H9B 110.1 . .
O1 C9 C10 108.21(11) . .
H9A C9 H9B 108.4 . .
C10 C9 H9A 110.1 . .
C10 C9 H9B 110.1 . .
C9 C10 H10A 109.5 . .
C9 C10 H10B 109.5 . .
C9 C10 H10C 109.5 . .
H10A C10 H10B 109.5 . .
H10A C10 H10C 109.5 . .
H10B C10 H10C 109.5 . .
O3 C11 C6 111.44(10) . .
O4 C11 O3 123.82(11) . .
O4 C11 C6 124.73(11) . .
O3 C12 H12A 110.2 . .
O3 C12 H12B 110.2 . .
O3 C12 C13 107.55(11) . .
H12A C12 H12B 108.5 . .
C13 C12 H12A 110.2 . .
C13 C12 H12B 110.2 . .
C12 C13 H13A 109.5 . .
C12 C13 H13B 109.5 . .
C12 C13 H13C 109.5 . .
H13A C13 H13B 109.5 . .
H13A C13 H13C 109.5 . .
H13B C13 H13C 109.5 . .
C1 B1 H1 124.2 . .
C1 B1 B2 58.85(7) . .
C1 B1 B3 105.42(9) . 2_667
C1 B1 B4 105.34(9) . 2_667
C1 B1 B5 58.76(7) . .
B2 B1 H1 121.7 . .
B3 B1 H1 122.0 2_667 .
B3 B1 B2 108.14(9) 2_667 .
B3 B1 B5 59.88(8) 2_667 .
B4 B1 H1 122.1 2_667 .
B4 B1 B2 59.77(8) 2_667 .
B4 B1 B3 60.54(8) 2_667 2_667
B4 B1 B5 108.09(9) 2_667 .
B5 B1 H1 121.7 . .
B5 B1 B2 107.61(10) . .
C1 B2 B1 59.08(7) . .
C1 B2 H2 124.2 . .
C1 B2 B3 59.18(7) . .
C1 B2 B4 105.47(9) . 2_667
C1 B2 B5 105.45(9) . 2_667
B1 B2 H2 121.4 . .
B1 B2 B3 108.67(10) . .
B3 B2 H2 121.0 . .
B4 B2 B1 59.71(8) 2_667 .
B4 B2 H2 121.8 2_667 .
B4 B2 B3 109.04(9) 2_667 .
B5 B2 B1 108.49(9) 2_667 .
B5 B2 H2 121.9 2_667 .
B5 B2 B3 60.02(8) 2_667 .
B5 B2 B4 60.92(8) 2_667 2_667
C1 B3 B1 104.59(9) . 2_667
C1 B3 B2 58.72(7) . .
C1 B3 H3A 124.7 . .
C1 B3 B4 58.68(7) . .
C1 B3 B5 104.51(9) . 2_667
B1 B3 B2 107.33(9) 2_667 .
B1 B3 H3A 122.5 2_667 .
B1 B3 B4 59.59(8) 2_667 .
B2 B3 H3A 122.0 . .
B4 B3 B2 107.43(9) . .
B4 B3 H3A 121.8 . .
B5 B3 B1 60.24(8) 2_667 2_667
B5 B3 B2 59.27(8) 2_667 .
B5 B3 H3A 122.6 2_667 .
B5 B3 B4 107.63(9) 2_667 .
C1 B4 B1 105.21(9) . 2_667
C1 B4 B2 104.63(9) . 2_667
C1 B4 B3 59.21(7) . .
C1 B4 H4 124.5 . .
C1 B4 B5 58.68(7) . .
B1 B4 B2 60.51(8) 2_667 2_667
B1 B4 B3 59.87(8) 2_667 .
B1 B4 H4 122.1 2_667 .
B1 B4 B5 107.82(9) 2_667 .
B2 B4 B3 108.20(9) 2_667 .
B2 B4 H4 122.4 2_667 .
B2 B4 B5 59.27(8) 2_667 .
B3 B4 H4 121.3 . .
B3 B4 B5 108.07(9) . .
B5 B4 H4 121.8 . .
C1 B5 B1 59.21(7) . .
C1 B5 B2 105.15(9) . 2_667
C1 B5 B3 105.76(9) . 2_667
C1 B5 B4 58.82(7) . .
C1 B5 H5A 124.2 . .
B1 B5 B4 108.21(9) . .
B1 B5 H5A 121.4 . .
B2 B5 B1 108.19(9) 2_667 .
B2 B5 B3 60.71(8) 2_667 2_667
B2 B5 B4 59.81(8) 2_667 .
B2 B5 H5A 122.2 2_667 .
B3 B5 B1 59.88(8) 2_667 .
B3 B5 B4 108.71(9) 2_667 .
B3 B5 H5A 121.7 2_667 .
B4 B5 H5A 121.4 . .

loop_
_geom_bond_atom_site_label_1
_geom_bond_atom_site_label_2
_geom_bond_distance
_geom_bond_site_symmetry_2
O1 C8 1.3367(15) .
O1 C9 1.4565(14) .
O2 C8 1.2092(14) .
O3 C11 1.3460(14) .
O3 C12 1.4470(15) .
O4 C11 1.1992(15) .
C1 C2 1.5082(15) .
C1 B1 1.7229(18) .
C1 B2 1.7187(18) .
C1 B3 1.7270(18) .
C1 B4 1.7174(17) .
C1 B5 1.7149(17) .
C2 C3 1.3912(16) .
C2 C7 1.3953(16) .
C3 H3 0.9500 .
C3 C4 1.3926(15) .
C4 C5 1.3851(17) .
C4 C8 1.4879(16) .
C5 H5 0.9500 .
C5 C6 1.3892(16) .
C6 C7 1.3932(15) .
C6 C11 1.4909(17) .
C7 H7 0.9500 .
C9 H9A 0.9900 .
C9 H9B 0.9900 .
C9 C10 1.459(2) .
C10 H10A 0.9800 .
C10 H10B 0.9800 .
C10 H10C 0.9800 .
C12 H12A 0.9900 .
C12 H12B 0.9900 .
C12 C13 1.4916(18) .
C13 H13A 0.9800 .
C13 H13B 0.9800 .
C13 H13C 0.9800 .
B1 H1 1.1200 .
B1 B2 1.774(2) .
B1 B3 1.7650(19) 2_667
B1 B4 1.7601(19) 2_667
B1 B5 1.771(2) .
B2 H2 1.1200 .
B2 B3 1.777(2) .
B2 B4 1.7611(19) 2_667
B2 B5 1.7515(19) 2_667
B3 B1 1.7651(19) 2_667
B3 H3A 1.1200 .
B3 B4 1.777(2) .
B3 B5 1.7651(19) 2_667
B4 B1 1.7602(19) 2_667
B4 B2 1.7611(19) 2_667
B4 H4 1.1200 .
B4 B5 1.781(2) .
B5 B2 1.7515(19) 2_667
B5 B3 1.7651(19) 2_667
B5 H5A 1.1200 .

loop_
_geom_torsion_atom_site_label_1
_geom_torsion_atom_site_label_2
_geom_torsion_atom_site_label_3
_geom_torsion_atom_site_label_4
_geom_torsion
_geom_torsion_site_symmetry_1
_geom_torsion_site_symmetry_4
C1 C2 C3 C4 178.04(10) . .
C1 C2 C7 C6 -178.75(10) . .
C1 B1 B2 B3 33.61(8) . .
C1 B1 B2 B4 135.23(9) . 2_667
C1 B1 B2 B5 97.30(10) . 2_667
C1 B1 B5 B2 -97.14(10) . 2_667
C1 B1 B5 B3 -135.34(9) . 2_667
C1 B1 B5 B4 -33.83(8) . .
C1 B2 B3 B1 96.85(10) . 2_667
C1 B2 B3 B4 34.09(8) . .
C1 B2 B3 B5 134.61(9) . 2_667
C1 B3 B4 B1 134.34(10) . 2_667
C1 B3 B4 B2 96.52(10) . 2_667
C1 B3 B4 B5 33.81(8) . .
C1 B4 B5 B1 33.99(8) . .
C1 B4 B5 B2 134.87(10) . 2_667
C1 B4 B5 B3 97.48(10) . 2_667
C2 C1 B1 B2 111.20(11) . .
C2 C1 B1 B3 -146.64(10) . 2_667
C2 C1 B1 B4 150.33(10) . 2_667
C2 C1 B1 B5 -107.53(11) . .
C2 C1 B2 B1 -106.80(11) . .
C2 C1 B2 B3 110.83(11) . .
C2 C1 B2 B4 -145.93(10) . 2_667
C2 C1 B2 B5 150.61(10) . 2_667
C2 C1 B3 B1 148.33(10) . 2_667
C2 C1 B3 B2 -110.02(11) . .
C2 C1 B3 B4 108.73(11) . .
C2 C1 B3 B5 -149.22(10) . 2_667
C2 C1 B4 B1 -151.08(10) . 2_667
C2 C1 B4 B2 146.07(10) . 2_667
C2 C1 B4 B3 -111.21(11) . .
C2 C1 B4 B5 107.05(11) . .
C2 C1 B5 B1 107.98(11) . .
C2 C1 B5 B2 -149.59(10) . 2_667
C2 C1 B5 B3 147.16(10) . 2_667
C2 C1 B5 B4 -110.20(11) . .
C2 C3 C4 C5 0.56(17) . .
C2 C3 C4 C8 179.31(10) . .
C3 C2 C7 C6 -0.30(17) . .
C3 C4 C5 C6 0.01(17) . .
C3 C4 C8 O1 -4.22(16) . .
C3 C4 C8 O2 176.03(11) . .
C4 C5 C6 C7 -0.73(17) . .
C4 C5 C6 C11 177.88(10) . .
C5 C4 C8 O1 174.57(10) . .
C5 C4 C8 O2 -5.18(17) . .
C5 C6 C7 C2 0.88(17) . .
C5 C6 C11 O3 -2.28(16) . .
C5 C6 C11 O4 178.70(11) . .
C7 C2 C3 C4 -0.41(17) . .
C7 C6 C11 O3 176.37(10) . .
C7 C6 C11 O4 -2.66(18) . .
C8 O1 C9 C10 -174.76(11) . .
C8 C4 C5 C6 -178.79(10) . .
C9 O1 C8 O2 1.45(17) . .
C9 O1 C8 C4 -178.29(10) . .
C11 O3 C12 C13 -169.57(11) . .
C11 C6 C7 C2 -177.78(10) . .
C12 O3 C11 O4 3.29(17) . .
C12 O3 C11 C6 -175.74(10) . .
B1 C1 C2 C3 -62.01(14) . .
B1 C1 C2 C7 116.42(12) . .
B1 C1 B2 B3 -142.37(9) . .
B1 C1 B2 B4 -39.13(9) . 2_667
B1 C1 B2 B5 -102.59(10) . 2_667
B1 C1 B3 B1 -65.61(13) . 2_667
B1 C1 B3 B2 36.04(9) . .
B1 C1 B3 B4 -105.21(10) . .
B1 C1 B3 B5 -3.16(12) . 2_667
B1 C1 B4 B1 65.33(13) . 2_667
B1 C1 B4 B2 2.47(13) . 2_667
B1 C1 B4 B3 105.19(10) . .
B1 C1 B4 B5 -36.55(9) . .
B1 C1 B5 B2 102.43(10) . 2_667
B1 C1 B5 B3 39.18(9) . 2_667
B1 C1 B5 B4 141.82(9) . .
B1 B2 B3 C1 -33.57(8) . .
B1 B2 B3 B1 63.27(12) . 2_667
B1 B2 B3 B4 0.52(12) . .
B1 B2 B3 B5 101.04(10) . 2_667
B1 B3 B4 C1 -134.34(9) 2_667 .
B1 B3 B4 B2 -37.83(9) 2_667 2_667
B1 B3 B4 B5 -100.54(10) 2_667 .
B1 B4 B5 C1 -97.29(10) 2_667 .
B1 B4 B5 B1 -63.31(12) 2_667 .
B1 B4 B5 B2 37.58(9) 2_667 2_667
B1 B4 B5 B3 0.19(13) 2_667 2_667
B2 C1 C2 C3 9.72(16) . .
B2 C1 C2 C7 -171.86(10) . .
B2 C1 B1 B3 102.16(10) . 2_667
B2 C1 B1 B4 39.12(9) . 2_667
B2 C1 B1 B5 141.27(9) . .
B2 C1 B3 B1 -101.65(10) . 2_667
B2 C1 B3 B4 -141.25(9) . .
B2 C1 B3 B5 -39.20(9) . 2_667
B2 C1 B4 B1 -2.93(12) . 2_667
B2 C1 B4 B2 -65.79(12) . 2_667
B2 C1 B4 B3 36.93(9) . .
B2 C1 B4 B5 -104.81(10) . .
B2 C1 B5 B1 -36.88(9) . .
B2 C1 B5 B2 65.55(13) . 2_667
B2 C1 B5 B3 2.31(13) . 2_667
B2 C1 B5 B4 104.94(10) . .
B2 B1 B5 C1 34.18(8) . .
B2 B1 B5 B2 -62.96(12) . 2_667
B2 B1 B5 B3 -101.15(10) . 2_667
B2 B1 B5 B4 0.35(12) . .
B2 B3 B4 C1 -34.10(8) . .
B2 B3 B4 B1 100.24(10) . 2_667
B2 B3 B4 B2 62.41(12) . 2_667
B2 B3 B4 B5 -0.30(12) . .
B2 B4 B5 C1 -134.87(10) 2_667 .
B2 B4 B5 B1 -100.88(10) 2_667 .
B2 B4 B5 B3 -37.39(9) 2_667 2_667
B3 C1 C2 C3 82.91(14) . .
B3 C1 C2 C7 -98.66(13) . .
B3 C1 B1 B2 -36.06(9) . .
B3 C1 B1 B3 66.11(13) . 2_667
B3 C1 B1 B4 3.07(13) . 2_667
B3 C1 B1 B5 105.21(10) . .
B3 C1 B2 B1 142.37(9) . .
B3 C1 B2 B4 103.24(10) . 2_667
B3 C1 B2 B5 39.77(9) . 2_667
B3 C1 B4 B1 -39.86(9) . 2_667
B3 C1 B4 B2 -102.72(10) . 2_667
B3 C1 B4 B5 -141.74(9) . .
B3 C1 B5 B1 -105.16(10) . .
B3 C1 B5 B2 -2.73(13) . 2_667
B3 C1 B5 B3 -65.98(13) . 2_667
B3 C1 B5 B4 36.66(9) . .
B3 B1 B2 C1 -97.40(10) 2_667 .
B3 B1 B2 B3 -63.80(12) 2_667 .
B3 B1 B2 B4 37.82(9) 2_667 2_667
B3 B1 B2 B5 -0.10(13) 2_667 2_667
B3 B1 B5 C1 135.34(9) 2_667 .
B3 B1 B5 B2 38.19(9) 2_667 2_667
B3 B1 B5 B4 101.50(10) 2_667 .
B3 B4 B5 C1 -34.02(8) . .
B3 B4 B5 B1 -0.03(12) . .
B3 B4 B5 B2 100.85(10) . 2_667
B3 B4 B5 B3 63.46(12) . 2_667
B4 C1 C2 C3 155.65(10) . .
B4 C1 C2 C7 -25.93(15) . .
B4 C1 B1 B2 -104.53(10) . .
B4 C1 B1 B3 -2.37(13) . 2_667
B4 C1 B1 B4 -65.41(13) . 2_667
B4 C1 B1 B5 36.73(9) . .
B4 C1 B2 B1 105.43(10) . .
B4 C1 B2 B3 -36.93(9) . .
B4 C1 B2 B4 66.30(12) . 2_667
B4 C1 B2 B5 2.84(12) . 2_667
B4 C1 B3 B1 39.59(9) . 2_667
B4 C1 B3 B2 141.25(9) . .
B4 C1 B3 B5 102.05(10) . 2_667
B4 C1 B5 B1 -141.82(9) . .
B4 C1 B5 B2 -39.39(9) . 2_667
B4 C1 B5 B3 -102.64(10) . 2_667
B4 B1 B2 C1 -135.23(9) 2_667 .
B4 B1 B2 B3 -101.62(10) 2_667 .
B4 B1 B2 B5 -37.92(9) 2_667 2_667
B4 B1 B5 C1 97.31(10) 2_667 .
B4 B1 B5 B2 0.17(13) 2_667 2_667
B4 B1 B5 B3 -38.02(9) 2_667 2_667
B4 B1 B5 B4 63.48(12) 2_667 .
B4 B2 B3 C1 -97.05(10) 2_667 .
B4 B2 B3 B1 -0.21(13) 2_667 2_667
B4 B2 B3 B4 -62.96(12) 2_667 .
B4 B2 B3 B5 37.56(9) 2_667 2_667
B5 C1 C2 C3 -132.60(11) . .
B5 C1 C2 C7 45.83(15) . .
B5 C1 B1 B2 -141.27(9) . .
B5 C1 B1 B3 -39.10(9) . 2_667
B5 C1 B1 B4 -102.14(10) . 2_667
B5 C1 B2 B1 36.86(9) . .
B5 C1 B2 B3 -105.50(10) . .
B5 C1 B2 B4 -2.27(12) . 2_667
B5 C1 B2 B5 -65.73(13) . 2_667
B5 C1 B3 B1 2.78(13) . 2_667
B5 C1 B3 B2 104.44(10) . .
B5 C1 B3 B4 -36.81(9) . .
B5 C1 B3 B5 65.24(13) . 2_667
B5 C1 B4 B1 101.88(10) . 2_667
B5 C1 B4 B2 39.02(9) . 2_667
B5 C1 B4 B3 141.74(9) . .
B5 B1 B2 C1 -34.15(8) . .
B5 B1 B2 B3 -0.54(12) . .
B5 B1 B2 B4 101.08(10) . 2_667
B5 B1 B2 B5 63.16(12) . 2_667
B5 B2 B3 C1 -134.61(9) 2_667 .
B5 B2 B3 B1 -37.77(9) 2_667 2_667
B5 B2 B3 B4 -100.53(10) 2_667 .
B5 B3 B4 C1 -96.57(10) 2_667 .
B5 B3 B4 B1 37.77(9) 2_667 2_667
B5 B3 B4 B2 -0.05(13) 2_667 2_667
B5 B3 B4 B5 -62.76(12) 2_667 .
